data_2228887
loop_
_publ_author_name
'Cheng, Hong-Ming'
'Zhang, Han-Wen'
'Fang, Hua'
'Wu, Zhen'
'Zhao, Yu-Fen'

_publ_section_title
;
 Disopropyl
 {[(2<i>S</i>,3<i>S</i>)-2-amino-3-methylpentanamido](phenyl)methyl}phosphinate
;
_journal_coeditor_code SU2222
_journal_issue 1
_journal_name_full 'Acta Crystallographica Section E'
_journal_page_first o194
_journal_paper_doi 10.1107/S1600536810051354
_journal_volume 67
_journal_year 2011
_chemical_formula_iupac 'C19 H33 N2 O4 P'
_chemical_formula_moiety 'C19 H33 N2 O4 P'
_chemical_formula_sum 'C19 H33 N2 O4 P'
_chemical_formula_weight 384.44
_chemical_name_systematic
;
Disopropyl
{[(2<i>S</i>,3<i>S</i>)-2-amino-3-methylpentanamido](phenyl)methyl}phosphonate
;
_space_group_IT_number 4
_symmetry_cell_setting monoclinic
_symmetry_space_group_name_Hall 'P 2yb'
_symmetry_space_group_name_H-M 'P 1 21 1'
_atom_sites_solution_hydrogens geom
_atom_sites_solution_primary direct
_atom_sites_solution_secondary difmap
_audit_creation_method SHELXL-97
_cell_angle_alpha 90.00
_cell_angle_beta 103.819(4)
_cell_angle_gamma 90.00
_cell_formula_units_Z 4
_cell_length_a 9.3455(3)
_cell_length_b 23.6079(6)
_cell_length_c 10.0517(4)
_cell_measurement_reflns_used 2328
_cell_measurement_temperature 293(2)
_cell_measurement_theta_max 27.35
_cell_measurement_theta_min 2.23
_cell_volume 2153.49(13)
_computing_cell_refinement 'SAINT (Bruker, 2007)'
_computing_data_collection 'SMART (Bruker, 2007)'
_computing_data_reduction 'SAINT (Bruker, 2007)'
_computing_molecular_graphics 'ORTEPIII (Farrugia, 1997) and PLATON (Spek, 2009)'
_computing_publication_material 'SHELXL97 (Sheldrick, 2008)'
_computing_structure_refinement 'SHELXL97 (Sheldrick, 2008)'
_computing_structure_solution 'SHELXS97 (Sheldrick, 2008)'
_diffrn_ambient_temperature 293(2)
_diffrn_measured_fraction_theta_full 0.936
_diffrn_measured_fraction_theta_max 0.936
_diffrn_measurement_device_type 'Bruker APEX area-detector'
_diffrn_measurement_method '\f and \w'
_diffrn_radiation_monochromator graphite
_diffrn_radiation_source 'fine-focus sealed tube'
_diffrn_radiation_type MoK\a
_diffrn_radiation_wavelength 0.71073
_diffrn_reflns_av_R_equivalents 0.0276
_diffrn_reflns_av_sigmaI/netI 0.1032
_diffrn_reflns_limit_h_max 10
_diffrn_reflns_limit_h_min -11
_diffrn_reflns_limit_k_max 27
_diffrn_reflns_limit_k_min -28
_diffrn_reflns_limit_l_max 11
_diffrn_reflns_limit_l_min -10
_diffrn_reflns_number 7721
_diffrn_reflns_theta_full 25.00
_diffrn_reflns_theta_max 25.00
_diffrn_reflns_theta_min 2.24
_diffrn_standards_decay_% 0
_diffrn_standards_number 0
_exptl_absorpt_coefficient_mu 0.152
_exptl_absorpt_correction_T_max 0.9732
_exptl_absorpt_correction_T_min 0.9459
_exptl_absorpt_correction_type multi-scan
_exptl_absorpt_process_details '(SADABS; Bruker, 2001)'
_exptl_crystal_colour colourless
_exptl_crystal_density_diffrn 1.186
_exptl_crystal_density_method 'not measured'
_exptl_crystal_description block
_exptl_crystal_F_000 832
_exptl_crystal_size_max 0.37
_exptl_crystal_size_mid 0.22
_exptl_crystal_size_min 0.18
_refine_diff_density_max 0.247
_refine_diff_density_min -0.207
_refine_ls_abs_structure_details 'Flack (1983), 2215 Friedel pairs'
_refine_ls_abs_structure_Flack -0.04(8)
_refine_ls_extinction_method none
_refine_ls_goodness_of_fit_ref 0.822
_refine_ls_hydrogen_treatment constr
_refine_ls_matrix_type full
_refine_ls_number_parameters 469
_refine_ls_number_reflns 6100
_refine_ls_number_restraints 1
_refine_ls_restrained_S_all 0.822
_refine_ls_R_factor_all 0.0707
_refine_ls_R_factor_gt 0.0432
_refine_ls_shift/su_max 0.000
_refine_ls_shift/su_mean 0.000
_refine_ls_structure_factor_coef Fsqd
_refine_ls_weighting_details 'calc w=1/[\s^2^(Fo^2^)+(0.0212P)^2^] where P=(Fo^2^+2Fc^2^)/3'
_refine_ls_weighting_scheme calc
_refine_ls_wR_factor_gt 0.0636
_refine_ls_wR_factor_ref 0.0680
_reflns_number_gt 4077
_reflns_number_total 6100
_reflns_threshold_expression I>2\s(I)
_cod_data_source_file su2222.cif
_cod_data_source_block I
_cod_original_cell_volume 2153.49(12)
_cod_original_sg_symbol_H-M 'P 21'
_cod_database_code 2228887
_cod_database_fobs_code 2228887

loop_
_symmetry_equiv_pos_as_xyz
'x, y, z'
'-x, y+1/2, -z'

loop_
_atom_site_type_symbol
_atom_site_label
_atom_site_fract_x
_atom_site_fract_y
_atom_site_fract_z
_atom_site_U_iso_or_equiv
_atom_site_adp_type
_atom_site_calc_flag
_atom_site_refinement_flags
_atom_site_occupancy
_atom_site_disorder_assembly
_atom_site_disorder_group
P P1 0.54488(9) 0.12742(4) 0.41034(10) 0.0250(2) Uani d . 1 . .
P P1' 0.76424(10) 0.71698(4) 0.26570(11) 0.0290(2) Uani d . 1 . .
O O3 0.5955(2) 0.07253(9) 0.3476(3) 0.0301(6) Uani d . 1 . .
O O3' 0.8151(2) 0.77426(9) 0.2128(3) 0.0332(6) Uani d . 1 . .
O O2 0.5256(2) 0.12060(9) 0.5501(2) 0.0283(6) Uani d . 1 . .
O O2' 0.7782(2) 0.71540(10) 0.4143(2) 0.0348(6) Uani d . 1 . .
N N1 0.3215(3) 0.20195(10) 0.3342(3) 0.0265(7) Uani d . 1 . .
H H1A 0.2822 0.2011 0.4033 0.032 Uiso calc R 1 . .
O O4 0.6659(2) 0.17261(9) 0.4084(2) 0.0284(6) Uani d . 1 . .
O O1 0.3933(3) 0.25766(9) 0.1783(3) 0.0411(7) Uani d . 1 . .
O O4' 0.8531(2) 0.67185(9) 0.2055(3) 0.0318(6) Uani d . 1 . .
N N1' 0.5259(3) 0.64986(10) 0.1920(3) 0.0285(8) Uani d . 1 . .
H H1'A 0.5203 0.6421 0.2742 0.034 Uiso calc R 1 . .
C C7' 0.5793(3) 0.70512(12) 0.1630(4) 0.0266(9) Uani d . 1 . .
H H7'A 0.5834 0.7056 0.0665 0.032 Uiso calc R 1 . .
C C1' 0.4849(4) 0.61045(15) 0.0934(4) 0.0314(9) Uani d . 1 . .
C C7 0.3786(3) 0.14968(12) 0.2894(4) 0.0234(9) Uani d . 1 . .
H H7A 0.4048 0.1578 0.2026 0.028 Uiso calc R 1 . .
O O1' 0.4953(3) 0.61820(11) -0.0246(3) 0.0452(7) Uani d . 1 . .
C C8' 0.4764(3) 0.75257(14) 0.1842(4) 0.0253(9) Uani d . 1 . .
C C14' 0.8065(4) 0.82932(15) 0.2768(4) 0.0371(10) Uani d . 1 . .
H H14A 0.7221 0.8299 0.3189 0.045 Uiso calc R 1 . .
C C8 0.2625(4) 0.10308(13) 0.2619(4) 0.0261(9) Uani d . 1 . .
C C2 0.2534(4) 0.30147(13) 0.3222(4) 0.0336(10) Uani d . 1 . .
H H2A 0.1866 0.2859 0.3748 0.040 Uiso calc R 1 . .
C C3 0.1619(3) 0.33578(13) 0.2048(4) 0.0277(9) Uani d . 1 . .
H H3A 0.2298 0.3545 0.1581 0.033 Uiso calc R 1 . .
C C3' 0.5447(4) 0.50929(14) 0.1574(4) 0.0384(11) Uani d . 1 . .
H H3'A 0.5721 0.5035 0.0702 0.046 Uiso calc R 1 . .
C C1 0.3288(4) 0.25194(15) 0.2697(4) 0.0298(9) Uani d . 1 . .
C C9' 0.4235(4) 0.75559(14) 0.3020(4) 0.0341(10) Uani d . 1 . .
H H9'A 0.4504 0.7280 0.3694 0.041 Uiso calc R 1 . .
C C2' 0.4246(4) 0.55510(14) 0.1336(4) 0.0342(10) Uani d . 1 . .
H H2'A 0.3939 0.5609 0.2193 0.041 Uiso calc R 1 . .
C C14 0.5785(4) 0.01592(14) 0.3957(5) 0.0405(11) Uani d . 1 . .
H H14B 0.5159 0.0171 0.4612 0.049 Uiso calc R 1 . .
C C9 0.2107(4) 0.08209(15) 0.1318(5) 0.0458(11) Uani d . 1 . .
H H9A 0.2456 0.0966 0.0595 0.055 Uiso calc R 1 . .
C C12' 0.3435(4) 0.83763(18) 0.1064(5) 0.0591(13) Uani d . 1 . .
H H12A 0.3152 0.8653 0.0394 0.071 Uiso calc R 1 . .
N N2 0.3607(3) 0.33692(12) 0.4136(4) 0.0514(9) Uani d . 1 . .
H H2B 0.3655 0.3725 0.3969 0.062 Uiso calc R 1 . .
H H2C 0.4194 0.3223 0.4844 0.062 Uiso calc R 1 . .
C C5 0.0744(4) 0.38135(14) 0.2554(4) 0.0449(11) Uani d . 1 . .
H H5A 0.1355 0.3985 0.3372 0.054 Uiso calc R 1 . .
H H5B -0.0098 0.3641 0.2804 0.054 Uiso calc R 1 . .
N N2' 0.2973(3) 0.53769(12) 0.0285(4) 0.0572(11) Uani d . 1 . .
H H2'B 0.2672 0.5582 -0.0435 0.069 Uiso calc R 1 . .
H H2'C 0.2519 0.5068 0.0380 0.069 Uiso calc R 1 . .
C C5' 0.4878(5) 0.45359(15) 0.1966(5) 0.0617(14) Uani d . 1 . .
H H5'A 0.4002 0.4435 0.1272 0.074 Uiso calc R 1 . .
H H5'B 0.4588 0.4586 0.2822 0.074 Uiso calc R 1 . .
C C10' 0.3322(4) 0.79868(15) 0.3199(4) 0.0397(10) Uani d . 1 . .
H H10A 0.2963 0.7999 0.3986 0.048 Uiso calc R 1 . .
C C6 0.0196(4) 0.42788(15) 0.1484(5) 0.0558(13) Uani d . 1 . .
H H6A -0.0365 0.4553 0.1851 0.084 Uiso calc R 1 . .
H H6B -0.0414 0.4113 0.0673 0.084 Uiso calc R 1 . .
H H6C 0.1025 0.4462 0.1260 0.084 Uiso calc R 1 . .
C C17 0.7184(4) 0.19043(14) 0.2890(4) 0.0378(10) Uani d . 1 . .
H H17A 0.6411 0.1839 0.2055 0.045 Uiso calc R 1 . .
C C13' 0.4373(4) 0.79381(15) 0.0870(4) 0.0392(10) Uani d . 1 . .
H H13A 0.4729 0.7928 0.0081 0.047 Uiso calc R 1 . .
C C4 0.0620(4) 0.29675(15) 0.1011(4) 0.0440(11) Uani d . 1 . .
H H4A 0.1211 0.2692 0.0687 0.066 Uiso calc R 1 . .
H H4B 0.0081 0.3188 0.0253 0.066 Uiso calc R 1 . .
H H4C -0.0058 0.2778 0.1443 0.066 Uiso calc R 1 . .
C C13 0.2073(4) 0.08177(15) 0.3678(4) 0.0391(11) Uani d . 1 . .
H H13B 0.2390 0.0966 0.4557 0.047 Uiso calc R 1 . .
C C18' 1.0836(4) 0.67632(19) 0.1413(5) 0.0633(14) Uani d . 1 . .
H H18A 1.0643 0.7143 0.1077 0.095 Uiso calc R 1 . .
H H18B 1.0433 0.6500 0.0694 0.095 Uiso calc R 1 . .
H H18C 1.1881 0.6706 0.1715 0.095 Uiso calc R 1 . .
C C11' 0.2934(4) 0.83991(17) 0.2233(5) 0.0507(12) Uani d . 1 . .
H H11A 0.2329 0.8696 0.2368 0.061 Uiso calc R 1 . .
C C17' 1.0145(4) 0.66720(16) 0.2576(4) 0.0400(10) Uani d . 1 . .
H H17B 1.0494 0.6959 0.3284 0.048 Uiso calc R 1 . .
C C11 0.0566(4) 0.01705(18) 0.2126(6) 0.0605(14) Uani d . 1 . .
H H11B -0.0106 -0.0127 0.1958 0.073 Uiso calc R 1 . .
C C16 0.7231(5) -0.00693(16) 0.4637(6) 0.090(2) Uani d . 1 . .
H H16A 0.7652 0.0155 0.5430 0.136 Uiso calc R 1 . .
H H16B 0.7867 -0.0060 0.4015 0.136 Uiso calc R 1 . .
H H16C 0.7123 -0.0453 0.4911 0.136 Uiso calc R 1 . .
C C15 0.5065(5) -0.02030(18) 0.2762(6) 0.094(2) Uani d . 1 . .
H H15A 0.4094 -0.0061 0.2366 0.141 Uiso calc R 1 . .
H H15B 0.4999 -0.0586 0.3065 0.141 Uiso calc R 1 . .
H H15C 0.5641 -0.0194 0.2089 0.141 Uiso calc R 1 . .
C C6' 0.5957(5) 0.40500(16) 0.2128(6) 0.097(2) Uani d . 1 . .
H H6'A 0.5496 0.3711 0.2348 0.145 Uiso calc R 1 . .
H H6'B 0.6805 0.4134 0.2851 0.145 Uiso calc R 1 . .
H H6'C 0.6256 0.3996 0.1287 0.145 Uiso calc R 1 . .
C C19 0.7503(4) 0.25248(15) 0.3056(5) 0.0517(12) Uani d . 1 . .
H H19A 0.6606 0.2727 0.3031 0.078 Uiso calc R 1 . .
H H19B 0.7920 0.2655 0.2325 0.078 Uiso calc R 1 . .
H H19C 0.8189 0.2591 0.3918 0.078 Uiso calc R 1 . .
C C15' 0.9436(4) 0.83977(18) 0.3822(4) 0.0576(13) Uani d . 1 . .
H H15D 0.9513 0.8130 0.4554 0.086 Uiso calc R 1 . .
H H15E 0.9421 0.8775 0.4174 0.086 Uiso calc R 1 . .
H H15F 1.0267 0.8356 0.3423 0.086 Uiso calc R 1 . .
C C19' 1.0489(4) 0.60907(16) 0.3168(5) 0.0689(15) Uani d . 1 . .
H H19D 1.0076 0.6047 0.3950 0.103 Uiso calc R 1 . .
H H19E 1.1538 0.6041 0.3442 0.103 Uiso calc R 1 . .
H H19F 1.0072 0.5812 0.2490 0.103 Uiso calc R 1 . .
C C16' 0.7826(5) 0.87172(15) 0.1608(5) 0.0604(14) Uani d . 1 . .
H H16D 0.6898 0.8644 0.0978 0.091 Uiso calc R 1 . .
H H16E 0.8605 0.8684 0.1141 0.091 Uiso calc R 1 . .
H H16F 0.7823 0.9093 0.1971 0.091 Uiso calc R 1 . .
C C12 0.1044(4) 0.03818(17) 0.3426(5) 0.0515(12) Uani d . 1 . .
H H12B 0.0680 0.0234 0.4137 0.062 Uiso calc R 1 . .
C C10 0.1072(5) 0.03950(19) 0.1086(5) 0.0602(13) Uani d . 1 . .
H H10B 0.0715 0.0259 0.0200 0.072 Uiso calc R 1 . .
C C4' 0.6813(4) 0.52743(15) 0.2605(5) 0.0594(14) Uani d . 1 . .
H H4'A 0.7552 0.4985 0.2690 0.089 Uiso calc R 1 . .
H H4'B 0.6585 0.5333 0.3476 0.089 Uiso calc R 1 . .
H H4'C 0.7177 0.5620 0.2306 0.089 Uiso calc R 1 . .
C C18 0.8524(4) 0.15616(16) 0.2835(5) 0.0625(15) Uani d . 1 . .
H H18D 0.8254 0.1170 0.2686 0.094 Uiso calc R 1 . .
H H18E 0.9249 0.1600 0.3685 0.094 Uiso calc R 1 . .
H H18F 0.8925 0.1696 0.2098 0.094 Uiso calc R 1 . .

loop_
_atom_site_aniso_label
_atom_site_aniso_U_11
_atom_site_aniso_U_22
_atom_site_aniso_U_33
_atom_site_aniso_U_12
_atom_site_aniso_U_13
_atom_site_aniso_U_23
P1 0.0293(5) 0.0232(5) 0.0231(6) 0.0013(4) 0.0075(5) -0.0012(5)
P1' 0.0313(5) 0.0299(6) 0.0274(7) -0.0014(5) 0.0100(5) 0.0004(5)
O3 0.0392(13) 0.0222(13) 0.0314(17) 0.0077(11) 0.0134(13) 0.0018(12)
O3' 0.0485(15) 0.0234(14) 0.0322(17) -0.0054(12) 0.0186(14) -0.0032(13)
O2 0.0369(13) 0.0296(14) 0.0209(15) 0.0029(11) 0.0117(12) -0.0018(13)
O2' 0.0434(14) 0.0386(14) 0.0243(15) -0.0068(13) 0.0114(13) 0.0001(14)
N1 0.0382(17) 0.0211(17) 0.0247(19) 0.0043(13) 0.0167(16) 0.0048(15)
O4 0.0338(13) 0.0297(13) 0.0244(16) -0.0032(11) 0.0121(13) -0.0035(12)
O1 0.0585(17) 0.0320(16) 0.043(2) 0.0109(13) 0.0331(16) 0.0119(14)
O4' 0.0282(13) 0.0339(14) 0.0335(17) 0.0039(11) 0.0074(13) -0.0028(13)
N1' 0.0366(16) 0.0302(18) 0.0180(19) -0.0070(13) 0.0049(16) 0.0008(15)
C7' 0.0359(19) 0.025(2) 0.022(2) -0.0058(17) 0.0134(18) 0.0030(18)
C1' 0.030(2) 0.034(2) 0.031(3) 0.0018(17) 0.009(2) -0.002(2)
C7 0.0307(19) 0.023(2) 0.018(2) 0.0045(15) 0.0107(18) -0.0022(17)
O1' 0.0679(18) 0.0463(17) 0.0259(17) -0.0096(14) 0.0199(15) -0.0034(15)
C8' 0.0240(19) 0.028(2) 0.024(3) -0.0037(16) 0.0054(19) 0.0019(19)
C14' 0.038(2) 0.031(2) 0.047(3) -0.0045(18) 0.019(2) -0.005(2)
C8 0.0291(19) 0.023(2) 0.026(2) 0.0018(16) 0.0051(19) 0.0037(18)
C2 0.039(2) 0.023(2) 0.043(3) 0.0058(17) 0.020(2) 0.001(2)
C3 0.034(2) 0.0202(19) 0.033(3) 0.0032(17) 0.0156(19) 0.0034(18)
C3' 0.052(2) 0.029(2) 0.039(3) -0.0053(19) 0.023(2) -0.004(2)
C1 0.033(2) 0.027(2) 0.033(3) 0.0044(18) 0.016(2) 0.001(2)
C9' 0.036(2) 0.031(2) 0.036(3) 0.0073(18) 0.010(2) 0.006(2)
C2' 0.037(2) 0.032(2) 0.036(3) -0.0107(18) 0.015(2) -0.002(2)
C14 0.058(3) 0.019(2) 0.057(3) 0.002(2) 0.038(3) 0.003(2)
C9 0.050(2) 0.041(2) 0.044(3) -0.008(2) 0.006(2) -0.013(2)
C12' 0.063(3) 0.058(3) 0.064(4) 0.025(2) 0.030(3) 0.028(3)
N2 0.065(2) 0.0335(19) 0.045(3) 0.0142(17) -0.0096(19) -0.0124(18)
C5 0.056(2) 0.030(2) 0.052(3) 0.0140(19) 0.018(2) 0.004(2)
N2' 0.059(2) 0.040(2) 0.061(3) -0.0297(17) -0.010(2) 0.007(2)
C5' 0.076(3) 0.039(3) 0.080(4) 0.002(2) 0.038(3) 0.002(3)
C10' 0.035(2) 0.045(2) 0.040(3) 0.0044(19) 0.012(2) -0.003(2)
C6 0.055(3) 0.039(3) 0.075(4) 0.018(2) 0.020(3) 0.016(3)
C17 0.040(2) 0.043(2) 0.034(3) -0.0089(18) 0.017(2) -0.002(2)
C13' 0.038(2) 0.046(2) 0.040(3) 0.006(2) 0.020(2) 0.007(2)
C4 0.036(2) 0.045(2) 0.051(3) 0.0009(19) 0.011(2) -0.003(2)
C13 0.034(2) 0.041(2) 0.040(3) -0.0028(19) 0.002(2) -0.001(2)
C18' 0.047(3) 0.080(3) 0.068(4) 0.007(2) 0.024(3) 0.009(3)
C11' 0.041(2) 0.047(3) 0.064(4) 0.015(2) 0.014(3) 0.002(3)
C17' 0.029(2) 0.041(2) 0.047(3) 0.0018(18) 0.004(2) -0.004(2)
C11 0.037(3) 0.044(3) 0.094(5) -0.012(2) 0.001(3) -0.008(3)
C16 0.099(4) 0.040(3) 0.097(5) 0.016(3) -0.046(3) 0.004(3)
C15 0.080(4) 0.042(3) 0.140(6) 0.007(3) -0.016(4) -0.027(3)
C6' 0.126(4) 0.037(3) 0.165(7) 0.016(3) 0.106(5) 0.019(3)
C19 0.056(3) 0.040(2) 0.066(4) -0.002(2) 0.028(3) 0.012(2)
C15' 0.058(3) 0.067(3) 0.049(3) -0.013(2) 0.015(3) -0.020(3)
C19' 0.056(3) 0.061(3) 0.080(4) 0.006(2) -0.001(3) 0.018(3)
C16' 0.079(3) 0.029(2) 0.080(4) 0.002(2) 0.033(3) 0.004(3)
C12 0.040(2) 0.056(3) 0.057(4) -0.013(2) 0.008(3) 0.011(3)
C10 0.056(3) 0.067(3) 0.055(4) -0.012(3) 0.009(3) -0.020(3)
C4' 0.052(3) 0.038(2) 0.078(4) 0.010(2) -0.003(3) -0.001(3)
C18 0.057(3) 0.061(3) 0.086(4) 0.003(2) 0.051(3) 0.008(3)

loop_
_atom_type_symbol
_atom_type_description
_atom_type_scat_dispersion_real
_atom_type_scat_dispersion_imag
_atom_type_scat_source
C C 0.0033 0.0016 'International Tables Vol C Tables 4.2.6.8 and 6.1.1.4'
H H 0.0000 0.0000 'International Tables Vol C Tables 4.2.6.8 and 6.1.1.4'
N N 0.0061 0.0033 'International Tables Vol C Tables 4.2.6.8 and 6.1.1.4'
O O 0.0106 0.0060 'International Tables Vol C Tables 4.2.6.8 and 6.1.1.4'
P P 0.1023 0.0942 'International Tables Vol C Tables 4.2.6.8 and 6.1.1.4'

loop_
_geom_angle_atom_site_label_1
_geom_angle_atom_site_label_2
_geom_angle_atom_site_label_3
_geom_angle_site_symmetry_1
_geom_angle_site_symmetry_3
_geom_angle
_geom_angle_publ_flag
O2 P1 O4 . . 110.01(14) ?
O2 P1 O3 . . 114.41(14) ?
O4 P1 O3 . . 105.78(12) ?
O2 P1 C7 . . 113.18(14) ?
O4 P1 C7 . . 107.63(14) ?
O3 P1 C7 . . 105.33(14) ?
O2' P1' O4' . . 116.83(13) ?
O2' P1' O3' . . 113.99(13) ?
O4' P1' O3' . . 103.00(13) ?
O2' P1' C7' . . 114.64(16) ?
O4' P1' C7' . . 101.38(14) ?
O3' P1' C7' . . 105.38(14) ?
C14 O3 P1 . . 124.4(2) ?
C14' O3' P1' . . 124.4(2) ?
C1 N1 C7 . . 121.7(3) ?
C1 N1 H1A . . 119.2 ?
C7 N1 H1A . . 119.2 ?
C17 O4 P1 . . 126.4(2) ?
C17' O4' P1' . . 120.4(2) ?
C1' N1' C7' . . 121.6(3) ?
C1' N1' H1'A . . 119.2 ?
C7' N1' H1'A . . 119.2 ?
N1' C7' C8' . . 111.9(3) ?
N1' C7' P1' . . 110.6(2) ?
C8' C7' P1' . . 110.8(2) ?
N1' C7' H7'A . . 107.8 ?
C8' C7' H7'A . . 107.8 ?
P1' C7' H7'A . . 107.8 ?
O1' C1' N1' . . 122.3(3) ?
O1' C1' C2' . . 120.4(4) ?
N1' C1' C2' . . 117.3(3) ?
N1 C7 C8 . . 111.7(3) ?
N1 C7 P1 . . 111.0(2) ?
C8 C7 P1 . . 111.9(2) ?
N1 C7 H7A . . 107.3 ?
C8 C7 H7A . . 107.3 ?
P1 C7 H7A . . 107.3 ?
C13' C8' C9' . . 118.9(3) ?
C13' C8' C7' . . 119.6(3) ?
C9' C8' C7' . . 121.4(3) ?
O3' C14' C15' . . 109.6(3) ?
O3' C14' C16' . . 105.2(3) ?
C15' C14' C16' . . 112.7(3) ?
O3' C14' H14A . . 109.7 ?
C15' C14' H14A . . 109.7 ?
C16' C14' H14A . . 109.7 ?
C9 C8 C13 . . 119.3(3) ?
C9 C8 C7 . . 120.4(4) ?
C13 C8 C7 . . 120.2(4) ?
N2 C2 C3 . . 111.1(3) ?
N2 C2 C1 . . 110.8(3) ?
C3 C2 C1 . . 111.2(3) ?
N2 C2 H2A . . 107.9 ?
C3 C2 H2A . . 107.9 ?
C1 C2 H2A . . 107.9 ?
C5 C3 C2 . . 111.6(3) ?
C5 C3 C4 . . 111.5(3) ?
C2 C3 C4 . . 110.3(3) ?
C5 C3 H3A . . 107.7 ?
C2 C3 H3A . . 107.7 ?
C4 C3 H3A . . 107.7 ?
C4' C3' C5' . . 111.3(4) ?
C4' C3' C2' . . 112.1(3) ?
C5' C3' C2' . . 111.4(3) ?
C4' C3' H3'A . . 107.2 ?
C5' C3' H3'A . . 107.2 ?
C2' C3' H3'A . . 107.2 ?
O1 C1 N1 . . 123.1(3) ?
O1 C1 C2 . . 121.9(3) ?
N1 C1 C2 . . 115.0(3) ?
C10' C9' C8' . . 120.7(4) ?
C10' C9' H9'A . . 119.7 ?
C8' C9' H9'A . . 119.7 ?
N2' C2' C1' . . 110.0(3) ?
N2' C2' C3' . . 110.8(3) ?
C1' C2' C3' . . 110.2(3) ?
N2' C2' H2'A . . 108.6 ?
C1' C2' H2'A . . 108.6 ?
C3' C2' H2'A . . 108.6 ?
O3 C14 C16 . . 109.5(3) ?
O3 C14 C15 . . 109.0(4) ?
C16 C14 C15 . . 110.6(3) ?
O3 C14 H14B . . 109.2 ?
C16 C14 H14B . . 109.2 ?
C15 C14 H14B . . 109.2 ?
C8 C9 C10 . . 119.9(4) ?
C8 C9 H9A . . 120.1 ?
C10 C9 H9A . . 120.1 ?
C11' C12' C13' . . 120.3(4) ?
C11' C12' H12A . . 119.9 ?
C13' C12' H12A . . 119.9 ?
C2 N2 H2B . . 120.0 ?
C2 N2 H2C . . 120.0 ?
H2B N2 H2C . . 120.0 ?
C3 C5 C6 . . 112.9(3) ?
C3 C5 H5A . . 109.0 ?
C6 C5 H5A . . 109.0 ?
C3 C5 H5B . . 109.0 ?
C6 C5 H5B . . 109.0 ?
H5A C5 H5B . . 107.8 ?
C2' N2' H2'B . . 120.0 ?
C2' N2' H2'C . . 120.0 ?
H2'B N2' H2'C . . 120.0 ?
C3' C5' C6' . . 115.0(3) ?
C3' C5' H5'A . . 108.5 ?
C6' C5' H5'A . . 108.5 ?
C3' C5' H5'B . . 108.5 ?
C6' C5' H5'B . . 108.5 ?
H5'A C5' H5'B . . 107.5 ?
C11' C10' C9' . . 120.4(4) ?
C11' C10' H10A . . 119.8 ?
C9' C10' H10A . . 119.8 ?
C5 C6 H6A . . 109.5 ?
C5 C6 H6B . . 109.5 ?
H6A C6 H6B . . 109.5 ?
C5 C6 H6C . . 109.5 ?
H6A C6 H6C . . 109.5 ?
H6B C6 H6C . . 109.5 ?
O4 C17 C19 . . 106.7(3) ?
O4 C17 C18 . . 108.7(3) ?
C19 C17 C18 . . 112.7(3) ?
O4 C17 H17A . . 109.6 ?
C19 C17 H17A . . 109.6 ?
C18 C17 H17A . . 109.6 ?
C8' C13' C12' . . 119.8(4) ?
C8' C13' H13A . . 120.1 ?
C12' C13' H13A . . 120.1 ?
C3 C4 H4A . . 109.5 ?
C3 C4 H4B . . 109.5 ?
H4A C4 H4B . . 109.5 ?
C3 C4 H4C . . 109.5 ?
H4A C4 H4C . . 109.5 ?
H4B C4 H4C . . 109.5 ?
C8 C13 C12 . . 119.8(4) ?
C8 C13 H13B . . 120.1 ?
C12 C13 H13B . . 120.1 ?
C17' C18' H18A . . 109.5 ?
C17' C18' H18B . . 109.5 ?
H18A C18' H18B . . 109.5 ?
C17' C18' H18C . . 109.5 ?
H18A C18' H18C . . 109.5 ?
H18B C18' H18C . . 109.5 ?
C10' C11' C12' . . 119.9(4) ?
C10' C11' H11A . . 120.1 ?
C12' C11' H11A . . 120.1 ?
O4' C17' C18' . . 108.1(3) ?
O4' C17' C19' . . 108.2(3) ?
C18' C17' C19' . . 110.7(3) ?
O4' C17' H17B . . 109.9 ?
C18' C17' H17B . . 109.9 ?
C19' C17' H17B . . 109.9 ?
C10 C11 C12 . . 119.9(4) ?
C10 C11 H11B . . 120.0 ?
C12 C11 H11B . . 120.0 ?
C14 C16 H16A . . 109.5 ?
C14 C16 H16B . . 109.5 ?
H16A C16 H16B . . 109.5 ?
C14 C16 H16C . . 109.5 ?
H16A C16 H16C . . 109.5 ?
H16B C16 H16C . . 109.5 ?
C14 C15 H15A . . 109.5 ?
C14 C15 H15B . . 109.5 ?
H15A C15 H15B . . 109.5 ?
C14 C15 H15C . . 109.5 ?
H15A C15 H15C . . 109.5 ?
H15B C15 H15C . . 109.5 ?
C5' C6' H6'A . . 109.5 ?
C5' C6' H6'B . . 109.5 ?
H6'A C6' H6'B . . 109.5 ?
C5' C6' H6'C . . 109.5 ?
H6'A C6' H6'C . . 109.5 ?
H6'B C6' H6'C . . 109.5 ?
C17 C19 H19A . . 109.5 ?
C17 C19 H19B . . 109.5 ?
H19A C19 H19B . . 109.5 ?
C17 C19 H19C . . 109.5 ?
H19A C19 H19C . . 109.5 ?
H19B C19 H19C . . 109.5 ?
C14' C15' H15D . . 109.5 ?
C14' C15' H15E . . 109.5 ?
H15D C15' H15E . . 109.5 ?
C14' C15' H15F . . 109.5 ?
H15D C15' H15F . . 109.5 ?
H15E C15' H15F . . 109.5 ?
C17' C19' H19D . . 109.5 ?
C17' C19' H19E . . 109.5 ?
H19D C19' H19E . . 109.5 ?
C17' C19' H19F . . 109.5 ?
H19D C19' H19F . . 109.5 ?
H19E C19' H19F . . 109.5 ?
C14' C16' H16D . . 109.5 ?
C14' C16' H16E . . 109.5 ?
H16D C16' H16E . . 109.5 ?
C14' C16' H16F . . 109.5 ?
H16D C16' H16F . . 109.5 ?
H16E C16' H16F . . 109.5 ?
C11 C12 C13 . . 119.8(5) ?
C11 C12 H12B . . 120.1 ?
C13 C12 H12B . . 120.1 ?
C11 C10 C9 . . 121.1(5) ?
C11 C10 H10B . . 119.5 ?
C9 C10 H10B . . 119.5 ?
C3' C4' H4'A . . 109.5 ?
C3' C4' H4'B . . 109.5 ?
H4'A C4' H4'B . . 109.5 ?
C3' C4' H4'C . . 109.5 ?
H4'A C4' H4'C . . 109.5 ?
H4'B C4' H4'C . . 109.5 ?
C17 C18 H18D . . 109.5 ?
C17 C18 H18E . . 109.5 ?
H18D C18 H18E . . 109.5 ?
C17 C18 H18F . . 109.5 ?
H18D C18 H18F . . 109.5 ?
H18E C18 H18F . . 109.5 ?

loop_
_geom_bond_atom_site_label_1
_geom_bond_atom_site_label_2
_geom_bond_site_symmetry_2
_geom_bond_distance
_geom_bond_publ_flag
P1 O2 . 1.467(2) ?
P1 O4 . 1.558(2) ?
P1 O3 . 1.563(2) ?
P1 C7 . 1.807(3) ?
P1' O2' . 1.469(2) ?
P1' O4' . 1.559(2) ?
P1' O3' . 1.568(2) ?
P1' C7' . 1.810(3) ?
O3 C14 . 1.443(4) ?
O3' C14' . 1.461(4) ?
N1 C1 . 1.356(4) ?
N1 C7 . 1.458(4) ?
N1 H1A . 0.8600 ?
O4 C17 . 1.463(4) ?
O1 C1 . 1.220(4) ?
O4' C17' . 1.478(4) ?
N1' C1' . 1.346(4) ?
N1' C7' . 1.451(4) ?
N1' H1'A . 0.8600 ?
C7' C8' . 1.524(4) ?
C7' H7'A . 0.9800 ?
C1' O1' . 1.227(4) ?
C1' C2' . 1.515(5) ?
C7 C8 . 1.524(4) ?
C7 H7A . 0.9800 ?
C8' C13' . 1.366(5) ?
C8' C9' . 1.390(5) ?
C14' C15' . 1.475(5) ?
C14' C16' . 1.512(5) ?
C14' H14A . 0.9800 ?
C8 C9 . 1.374(5) ?
C8 C13 . 1.384(5) ?
C2 N2 . 1.452(4) ?
C2 C3 . 1.516(5) ?
C2 C1 . 1.523(5) ?
C2 H2A . 0.9800 ?
C3 C5 . 1.511(4) ?
C3 C4 . 1.530(5) ?
C3 H3A . 0.9800 ?
C3' C4' . 1.502(5) ?
C3' C5' . 1.506(5) ?
C3' C2' . 1.536(5) ?
C3' H3'A . 0.9800 ?
C9' C10' . 1.367(4) ?
C9' H9'A . 0.9300 ?
C2' N2' . 1.450(4) ?
C2' H2'A . 0.9800 ?
C14 C16 . 1.464(5) ?
C14 C15 . 1.496(6) ?
C14 H14B . 0.9800 ?
C9 C10 . 1.376(5) ?
C9 H9A . 0.9300 ?
C12' C11' . 1.366(6) ?
C12' C13' . 1.399(5) ?
C12' H12A . 0.9300 ?
N2 H2B . 0.8600 ?
N2 H2C . 0.8600 ?
C5 C6 . 1.537(5) ?
C5 H5A . 0.9700 ?
C5 H5B . 0.9700 ?
N2' H2'B . 0.8600 ?
N2' H2'C . 0.8600 ?
C5' C6' . 1.510(5) ?
C5' H5'A . 0.9700 ?
C5' H5'B . 0.9700 ?
C10' C11' . 1.362(5) ?
C10' H10A . 0.9300 ?
C6 H6A . 0.9600 ?
C6 H6B . 0.9600 ?
C6 H6C . 0.9600 ?
C17 C19 . 1.496(4) ?
C17 C18 . 1.503(5) ?
C17 H17A . 0.9800 ?
C13' H13A . 0.9300 ?
C4 H4A . 0.9600 ?
C4 H4B . 0.9600 ?
C4 H4C . 0.9600 ?
C13 C12 . 1.390(5) ?
C13 H13B . 0.9300 ?
C18' C17' . 1.480(6) ?
C18' H18A . 0.9600 ?
C18' H18B . 0.9600 ?
C18' H18C . 0.9600 ?
C11' H11A . 0.9300 ?
C17' C19' . 1.500(5) ?
C17' H17B . 0.9800 ?
C11 C10 . 1.355(7) ?
C11 C12 . 1.369(7) ?
C11 H11B . 0.9300 ?
C16 H16A . 0.9600 ?
C16 H16B . 0.9600 ?
C16 H16C . 0.9600 ?
C15 H15A . 0.9600 ?
C15 H15B . 0.9600 ?
C15 H15C . 0.9600 ?
C6' H6'A . 0.9600 ?
C6' H6'B . 0.9600 ?
C6' H6'C . 0.9600 ?
C19 H19A . 0.9600 ?
C19 H19B . 0.9600 ?
C19 H19C . 0.9600 ?
C15' H15D . 0.9600 ?
C15' H15E . 0.9600 ?
C15' H15F . 0.9600 ?
C19' H19D . 0.9600 ?
C19' H19E . 0.9600 ?
C19' H19F . 0.9600 ?
C16' H16D . 0.9600 ?
C16' H16E . 0.9600 ?
C16' H16F . 0.9600 ?
C12 H12B . 0.9300 ?
C10 H10B . 0.9300 ?
C4' H4'A . 0.9600 ?
C4' H4'B . 0.9600 ?
C4' H4'C . 0.9600 ?
C18 H18D . 0.9600 ?
C18 H18E . 0.9600 ?
C18 H18F . 0.9600 ?

loop_
_geom_hbond_atom_site_label_D
_geom_hbond_atom_site_label_H
_geom_hbond_atom_site_label_A
_geom_hbond_site_symmetry_A
_geom_hbond_distance_DH
_geom_hbond_distance_HA
_geom_hbond_distance_DA
_geom_hbond_angle_DHA
N1 H1A O2' 2_646 0.86 2.07 2.913(4) 166
N1' H1'A O2 2_656 0.86 1.98 2.833(4) 171

loop_
_geom_torsion_atom_site_label_1
_geom_torsion_atom_site_label_2
_geom_torsion_atom_site_label_3
_geom_torsion_atom_site_label_4
_geom_torsion_site_symmetry_1
_geom_torsion_site_symmetry_2
_geom_torsion_site_symmetry_3
_geom_torsion_site_symmetry_4
_geom_torsion
_geom_torsion_publ_flag
O2 P1 O3 C14 . . . . 20.4(3) ?
O4 P1 O3 C14 . . . . 141.7(3) ?
C7 P1 O3 C14 . . . . -104.5(3) ?
O2' P1' O3' C14' . . . . -29.8(3) ?
O4' P1' O3' C14' . . . . -157.4(3) ?
C7' P1' O3' C14' . . . . 96.7(3) ?
O2 P1 O4 C17 . . . . 178.8(2) ?
O3 P1 O4 C17 . . . . 54.8(3) ?
C7 P1 O4 C17 . . . . -57.5(3) ?
O2' P1' O4' C17' . . . . -56.4(3) ?
O3' P1' O4' C17' . . . . 69.4(3) ?
C7' P1' O4' C17' . . . . 178.3(3) ?
C1' N1' C7' C8' . . . . 115.2(3) ?
C1' N1' C7' P1' . . . . -120.7(3) ?
O2' P1' C7' N1' . . . . -60.2(3) ?
O4' P1' C7' N1' . . . . 66.6(3) ?
O3' P1' C7' N1' . . . . 173.6(2) ?
O2' P1' C7' C8' . . . . 64.5(3) ?
O4' P1' C7' C8' . . . . -168.7(2) ?
O3' P1' C7' C8' . . . . -61.6(3) ?
C7' N1' C1' O1' . . . . 2.7(5) ?
C7' N1' C1' C2' . . . . -177.5(3) ?
C1 N1 C7 C8 . . . . -125.8(3) ?
C1 N1 C7 P1 . . . . 108.6(3) ?
O2 P1 C7 N1 . . . . 55.9(3) ?
O4 P1 C7 N1 . . . . -65.9(2) ?
O3 P1 C7 N1 . . . . -178.4(2) ?
O2 P1 C7 C8 . . . . -69.6(3) ?
O4 P1 C7 C8 . . . . 168.6(2) ?
O3 P1 C7 C8 . . . . 56.1(3) ?
N1' C7' C8' C13' . . . . -133.4(3) ?
P1' C7' C8' C13' . . . . 102.7(3) ?
N1' C7' C8' C9' . . . . 48.0(4) ?
P1' C7' C8' C9' . . . . -76.0(4) ?
P1' O3' C14' C15' . . . . 89.5(3) ?
P1' O3' C14' C16' . . . . -149.1(2) ?
N1 C7 C8 C9 . . . . 115.1(4) ?
P1 C7 C8 C9 . . . . -119.8(3) ?
N1 C7 C8 C13 . . . . -64.4(4) ?
P1 C7 C8 C13 . . . . 60.7(4) ?
N2 C2 C3 C5 . . . . -61.9(4) ?
C1 C2 C3 C5 . . . . 174.2(3) ?
N2 C2 C3 C4 . . . . 173.5(3) ?
C1 C2 C3 C4 . . . . 49.6(4) ?
C7 N1 C1 O1 . . . . -6.1(5) ?
C7 N1 C1 C2 . . . . 175.4(3) ?
N2 C2 C1 O1 . . . . -78.0(5) ?
C3 C2 C1 O1 . . . . 46.1(5) ?
N2 C2 C1 N1 . . . . 100.6(4) ?
C3 C2 C1 N1 . . . . -135.3(3) ?
C13' C8' C9' C10' . . . . 0.8(5) ?
C7' C8' C9' C10' . . . . 179.5(3) ?
O1' C1' C2' N2' . . . . -42.7(5) ?
N1' C1' C2' N2' . . . . 137.5(3) ?
O1' C1' C2' C3' . . . . 79.8(4) ?
N1' C1' C2' C3' . . . . -100.0(4) ?
C4' C3' C2' N2' . . . . 176.9(3) ?
C5' C3' C2' N2' . . . . -57.6(5) ?
C4' C3' C2' C1' . . . . 54.9(5) ?
C5' C3' C2' C1' . . . . -179.6(3) ?
P1 O3 C14 C16 . . . . -109.8(4) ?
P1 O3 C14 C15 . . . . 129.1(3) ?
C13 C8 C9 C10 . . . . -1.3(6) ?
C7 C8 C9 C10 . . . . 179.2(3) ?
C2 C3 C5 C6 . . . . 162.1(3) ?
C4 C3 C5 C6 . . . . -74.0(4) ?
C4' C3' C5' C6' . . . . -58.0(5) ?
C2' C3' C5' C6' . . . . 176.1(4) ?
C8' C9' C10' C11' . . . . -1.0(6) ?
P1 O4 C17 C19 . . . . 144.1(2) ?
P1 O4 C17 C18 . . . . -94.2(3) ?
C9' C8' C13' C12' . . . . -0.9(5) ?
C7' C8' C13' C12' . . . . -179.6(3) ?
C11' C12' C13' C8' . . . . 1.3(6) ?
C9 C8 C13 C12 . . . . 2.2(5) ?
C7 C8 C13 C12 . . . . -178.2(3) ?
C9' C10' C11' C12' . . . . 1.3(6) ?
C13' C12' C11' C10' . . . . -1.5(7) ?
P1' O4' C17' C18' . . . . -121.1(3) ?
P1' O4' C17' C19' . . . . 118.9(3) ?
C10 C11 C12 C13 . . . . -1.4(7) ?
C8 C13 C12 C11 . . . . -0.9(6) ?
C12 C11 C10 C9 . . . . 2.4(7) ?
C8 C9 C10 C11 . . . . -1.0(6) ?
